data_7006668
loop_
_publ_author_name
'Mullins, Sarah M.'
'Bergman, Robert G.'
'Arnold, John'

_publ_section_title
;
 Olefination and group transfer reactions of an electron deficient
 tantalum methylidene complex.
;
_journal_issue 1
_journal_name_full 'Dalton transactions (Cambridge, England : 2003)'
_journal_page_first 203
_journal_page_last 212
_journal_paper_doi 10.1039/b512741f
_journal_year 2006
_chemical_formula_moiety 'C29 H53 N4 S Si4 Ta '
_chemical_formula_sum 'C29 H53 N4 S Si4 Ta'
_chemical_formula_weight 783.11
_space_group_IT_number 15
_symmetry_cell_setting monoclinic
_symmetry_Int_Tables_number 15
_symmetry_space_group_name_Hall '-C 2yc'
_symmetry_space_group_name_H-M 'C 1 2/c 1'
_audit_creation_date 'Tue Oct 4 10:27:11 2005'
_audit_creation_method 'by teXsan'
_cell_angle_alpha 90
_cell_angle_beta 129.253(1)
_cell_angle_gamma 90
_cell_formula_units_Z 4
_cell_length_a 28.2627(4)
_cell_length_b 8.7781(2)
_cell_length_c 19.8801(3)
_cell_measurement_reflns_used 6047
_cell_measurement_temperature 166.2
_cell_measurement_theta_max 24.5
_cell_measurement_theta_min 2.5
_cell_volume 3819.23(13)
_computing_cell_refinement 'Bruker-AXS SAINT v6.40'
_computing_data_collection 'Bruker-AXS SMART v5.054'
_computing_data_reduction 'Bruker-AXS SAINT v6.40'
_computing_publication_material teXsan
_computing_structure_refinement teXsan
_computing_structure_solution SIR92
_diffrn_measured_fraction_theta_full 0.9644
_diffrn_measured_fraction_theta_max 0.9644
_diffrn_measurement_device_type 'Bruker SMART 1000'
_diffrn_measurement_method \w-scans
_diffrn_radiation_type 'Mo K\a'
_diffrn_radiation_wavelength 0.7107
_diffrn_reflns_av_R_equivalents 0.046
_diffrn_reflns_limit_h_max 32
_diffrn_reflns_limit_h_min 0
_diffrn_reflns_limit_k_max 10
_diffrn_reflns_limit_k_min -10
_diffrn_reflns_limit_l_max 17
_diffrn_reflns_limit_l_min -23
_diffrn_reflns_number 8561
_diffrn_reflns_theta_full 24.68
_diffrn_reflns_theta_max 24.68
_diffrn_standards_decay_% 0
_diffrn_standards_interval_count 0
_diffrn_standards_interval_time 0
_diffrn_standards_number 0
_exptl_absorpt_coefficient_mu 3.077
_exptl_absorpt_correction_T_max 0.500
_exptl_absorpt_correction_T_min 0.220
_exptl_absorpt_correction_type empirical
_exptl_absorpt_process_details 'Blessing, 1995'
_exptl_crystal_colour yellow
_exptl_crystal_density_diffrn 1.362
_exptl_crystal_density_method 'not measured'
_exptl_crystal_description blocklike
_exptl_crystal_F_000 1600.00
_exptl_crystal_size_max 0.250
_exptl_crystal_size_mid 0.200
_exptl_crystal_size_min 0.150
_refine_diff_density_max 0.70
_refine_diff_density_min -2.37
_refine_ls_extinction_method none
_refine_ls_goodness_of_fit_ref 1.189
_refine_ls_hydrogen_treatment constr
_refine_ls_number_parameters 181
_refine_ls_number_reflns 2646
_refine_ls_R_factor_all 0.0400
_refine_ls_R_factor_gt 0.0336
_refine_ls_shift/su_max 0.0051
_refine_ls_structure_factor_coef F
_refine_ls_weighting_details 'w = 1/[\s^2^(Fo) + 0.00022|Fo|^2^]'
_refine_ls_weighting_scheme calc
_refine_ls_wR_factor_all 0.0421
_refine_ls_wR_factor_ref 0.0402
_reflns_number_gt 2646
_reflns_number_total 3139
_reflns_threshold_expression F^2^>3.0\s(F^2^)
_cod_data_source_file b512741f.txt
_cod_data_source_block bis_amidinate_tantalum_sul
_cod_original_cell_volume 3819.2(1)
_cod_original_sg_symbol_H-M 'C 2/c '
_cod_original_formula_sum 'C29 H53 N4 S Si4 Ta '
_cod_database_code 7006668

loop_
_symmetry_equiv_pos_as_xyz
x,y,z
-x,y,1/2-z
-x,-y,-z
x,-y,1/2+z
1/2+x,1/2+y,z
1/2-x,1/2+y,1/2-z
1/2-x,1/2-y,-z
1/2+x,1/2-y,1/2+z

loop_
_atom_site_label
_atom_site_type_symbol
_atom_site_fract_x
_atom_site_fract_y
_atom_site_fract_z
_atom_site_U_iso_or_equiv
_atom_site_adp_type
_atom_site_occupancy
_atom_site_calc_flag
_atom_site_refinement_flags
_atom_site_disorder_assembly
_atom_site_disorder_group
Ta1 Ta 1.000 0.97105(3) 0.250 0.04081(9) Uani 1.00 d S . .
S1 S 0.9624(4) 1.145(1) 0.2860(5) 0.073(1) Uani 0.50 d P . .
Si1 Si 0.96048(6) 0.6578(2) 0.33507(8) 0.0392(3) Uani 1.00 d . . .
Si2 Si 1.15817(6) 1.0210(2) 0.43333(8) 0.0414(3) Uani 1.00 d . . .
N1 N 1.0082(2) 0.7829(4) 0.3338(2) 0.0320(9) Uani 1.00 d . . .
N2 N 1.0881(2) 0.9209(5) 0.3710(2) 0.0332(9) Uani 1.00 d . . .
C1 C 1.0658(2) 0.8206(5) 0.3955(3) 0.032(1) Uani 1.00 d . . .
C2 C 0.9220(3) 0.7623(8) 0.3700(4) 0.072(2) Uani 1.00 d . . .
C3 C 0.9043(3) 0.5868(8) 0.2211(3) 0.059(2) Uani 1.00 d . . .
C4 C 1.0017(3) 0.4902(6) 0.4072(4) 0.055(2) Uani 1.00 d . . .
C5 C 1.2210(2) 0.9285(8) 0.5376(3) 0.062(2) Uani 1.00 d . . .
C6 C 1.1858(3) 1.0297(9) 0.3698(4) 0.073(2) Uani 1.00 d . . .
C7 C 1.1449(3) 1.2133(7) 0.4561(5) 0.084(2) Uani 1.00 d . . .
C8 C 1.1030(2) 0.7631(5) 0.4866(3) 0.035(1) Uani 1.00 d . . .
C9 C 1.1403(2) 0.6348(6) 0.5145(3) 0.045(1) Uani 1.00 d . . .
C10 C 1.1749(2) 0.5888(7) 0.5996(3) 0.054(1) Uani 1.00 d . . .
C11 C 1.1745(2) 0.6648(7) 0.6590(3) 0.053(2) Uani 1.00 d . . .
C12 C 1.1367(3) 0.7891(7) 0.6314(3) 0.058(2) Uani 1.00 d . . .
C13 C 1.1009(2) 0.8389(7) 0.5460(3) 0.047(1) Uani 1.00 d . . .
C14 C 1.2155(3) 0.6142(10) 0.7537(3) 0.078(2) Uani 1.00 d . . .
C15 C 1.035(2) 1.141(5) 0.204(2) 0.061(9) Uiso 0.50 d P . .
H1 H 0.898 0.842 0.330 0.086 Uiso 1.00 calc . . .
H3 H 0.897 0.694 0.372 0.086 Uiso 1.00 calc . . .
H6 H 1.031 0.524 0.466 0.065 Uiso 1.00 calc . . .
H7 H 1.021 0.437 0.390 0.065 Uiso 1.00 calc . . .
H8 H 1.210 0.924 0.574 0.074 Uiso 1.00 calc . . .
H9 H 1.227 0.828 0.527 0.074 Uiso 1.00 calc . . .
H10 H 1.155 1.071 0.314 0.088 Uiso 1.00 calc . . .
H11 H 1.221 1.092 0.399 0.088 Uiso 1.00 calc . . .
H12 H 1.180 1.274 0.482 0.101 Uiso 1.00 calc . . .
H13 H 1.111 1.259 0.403 0.101 Uiso 1.00 calc . . .
H14 H 1.142 0.579 0.475 0.053 Uiso 1.00 calc . . .
H15 H 1.200 0.501 0.618 0.065 Uiso 1.00 calc . . .
H16 H 1.135 0.842 0.672 0.070 Uiso 1.00 calc . . .
H17 H 1.075 0.925 0.528 0.057 Uiso 1.00 calc . . .
H18 H 1.256 0.647 0.782 0.094 Uiso 1.00 calc . . .
H19 H 1.215 0.506 0.756 0.094 Uiso 1.00 calc . . .
H20 H 1.201 0.657 0.782 0.094 Uiso 1.00 calc . . .
H21 H 1.257 0.986 0.565 0.074 Uiso 1.00 calc . . .
H22 H 1.196 0.930 0.364 0.088 Uiso 1.00 calc . . .
H23 H 1.136 1.206 0.495 0.101 Uiso 1.00 calc . . .
H25 H 0.973 0.424 0.403 0.065 Uiso 1.00 calc . . .
H26 H 0.878 0.514 0.218 0.071 Uiso 1.00 calc . . .
H27 H 0.926 0.540 0.204 0.071 Uiso 1.00 calc . . .
H28 H 0.881 0.670 0.184 0.071 Uiso 1.00 calc . . .
H29 H 0.952 0.805 0.426 0.086 Uiso 1.00 calc . . .

loop_
_atom_site_aniso_label
_atom_site_aniso_U_11
_atom_site_aniso_U_22
_atom_site_aniso_U_33
_atom_site_aniso_U_12
_atom_site_aniso_U_13
_atom_site_aniso_U_23
Ta1 0.0473(2) 0.0250(2) 0.0270(2) -0.003 0.0126(1) -0.005
S1 0.042(2) 0.079(4) 0.056(3) 0.012(2) 0.010(2) -0.032(3)
Si1 0.0409(7) 0.0405(8) 0.0361(6) -0.0038(5) 0.0244(6) -0.0002(6)
Si2 0.0292(6) 0.0436(8) 0.0361(7) -0.0063(5) 0.0133(5) -0.0081(6)
N1 0.034(2) 0.030(2) 0.028(2) -0.002(2) 0.018(2) -0.003(2)
N2 0.030(2) 0.032(2) 0.030(2) 0.001(2) 0.015(2) -0.000(2)
C1 0.036(2) 0.028(2) 0.030(2) 0.004(2) 0.020(2) -0.006(2)
C2 0.075(4) 0.070(4) 0.095(5) 0.013(3) 0.066(4) 0.011(4)
C3 0.058(3) 0.065(4) 0.042(3) -0.025(3) 0.026(3) -0.004(3)
C4 0.063(3) 0.049(3) 0.053(3) -0.000(3) 0.038(3) 0.010(3)
C5 0.037(3) 0.079(4) 0.038(3) -0.006(3) 0.009(2) -0.004(3)
C6 0.043(3) 0.110(6) 0.052(3) -0.019(3) 0.023(3) 0.002(3)
C7 0.063(4) 0.042(4) 0.109(5) -0.013(3) 0.036(4) -0.031(4)
C8 0.039(2) 0.034(3) 0.029(2) 0.003(2) 0.019(2) -0.001(2)
C9 0.051(3) 0.043(3) 0.034(2) 0.013(2) 0.025(2) 0.001(2)
C10 0.051(3) 0.056(3) 0.046(3) 0.020(3) 0.026(2) 0.020(3)
C11 0.047(3) 0.074(4) 0.032(2) 0.003(3) 0.022(2) 0.010(3)
C12 0.065(3) 0.079(4) 0.033(2) 0.006(3) 0.032(3) -0.006(3)
C13 0.049(3) 0.058(3) 0.035(2) 0.012(2) 0.026(2) -0.003(2)
C14 0.072(4) 0.114(6) 0.032(3) 0.007(4) 0.025(3) 0.015(3)

loop_
_atom_type_symbol
_atom_type_description
_atom_type_scat_dispersion_real
_atom_type_scat_dispersion_imag
_atom_type_scat_source
C C 0.003 0.002
;International Tables for Crystallography
(1992, Vol. C, Tables 4.2.6.8 and 6.1.1.1)
;
H H 0.000 0.000
;International Tables for Crystallography
(1992, Vol. C, Table 6.1.1.2)
;
N N 0.006 0.003
;International Tables for Crystallography
(1992, Vol. C, Tables 4.2.6.8 and 6.1.1.1)
;
Si Si 0.082 0.070
;International Tables for Crystallography
(1992, Vol. C, Tables 4.2.6.8 and 6.1.1.1)
;
Ta Ta -0.705 6.523
;International Tables for Crystallography
(1992, Vol. C, Tables 4.2.6.8 and 6.1.1.1)
;
S S 0.125 0.123
;International Tables for Crystallography
(1992, Vol. C, Tables 4.2.6.8 and 6.1.1.1)
;

loop_
_geom_angle_atom_site_label_1
_geom_angle_atom_site_label_2
_geom_angle_atom_site_label_3
_geom_angle
_geom_angle_site_symmetry_1
_geom_angle_site_symmetry_2
_geom_angle_site_symmetry_3
_geom_angle_publ_flag
S1 TA1 S1 93.0(6) . 1_555 2_755 ?
S1 TA1 N1 96.5(3) . . . ?
S1 TA1 N1 153.7(2) . 1_555 2_755 ?
S1 TA1 N2 103.4(2) . . . ?
S1 TA1 N2 92.9(2) . 1_555 2_755 ?
S1 TA1 C15 95.4(7) . . . ?
S1 TA1 C15 4(1) . 1_555 2_755 ?
N1 TA1 N1 85.6(2) . 1_555 2_755 ?
N1 TA1 N2 61.1(1) . . . ?
N1 TA1 N2 100.5(1) . 1_555 2_755 ?
N1 TA1 C15 155.7(9) . . . ?
N1 TA1 C15 93.0(9) . 1_555 2_755 ?
N2 TA1 N2 156.3(2) . 1_555 2_755 ?
N2 TA1 C15 95.6(9) . . . ?
N2 TA1 C15 99.9(9) . 1_555 2_755 ?
C15 TA1 C15 97(1) . 1_555 2_755 ?
TA1 S1 C15 104(17) . 1_555 2_755 ?
N1 SI1 C2 109.5(2) . . . ?
N1 SI1 C3 105.3(2) . . . ?
N1 SI1 C4 113.2(2) . . . ?
C2 SI1 C3 111.6(3) . . . ?
C2 SI1 C4 109.3(3) . . . ?
C3 SI1 C4 108.0(3) . . . ?
N2 SI2 C5 114.8(2) . . . ?
N2 SI2 C6 108.1(2) . . . ?
N2 SI2 C7 108.4(2) . . . ?
C5 SI2 C6 105.1(3) . . . ?
C5 SI2 C7 108.9(3) . . . ?
C6 SI2 C7 111.5(4) . . . ?
TA1 N1 SI1 138.6(2) . . . ?
TA1 N1 C1 89.5(3) . . . ?
SI1 N1 C1 130.8(3) . . . ?
TA1 N2 SI2 132.4(2) . . . ?
TA1 N2 C1 93.7(2) . . . ?
SI2 N2 C1 130.4(3) . . . ?
N1 C1 N2 114.5(4) . . . ?
N1 C1 C8 123.3(4) . . . ?
N2 C1 C8 122.1(4) . . . ?
C1 C8 C9 121.9(4) . . . ?
C1 C8 C13 119.6(4) . . . ?
C9 C8 C13 118.5(4) . . . ?
C8 C9 C10 119.8(4) . . . ?
C9 C10 C11 122.2(5) . . . ?
C10 C11 C12 118.2(4) . . . ?
C10 C11 C14 120.7(5) . . . ?
C12 C11 C14 121.1(5) . . . ?
C11 C12 C13 121.3(5) . . . ?
C8 C13 C12 120.0(5) . . . ?
TA1 C15 S1 71(17) . 1_555 2_755 ?
SI1 C2 H1 109.471 . . . no
SI1 C2 H3 109.471 . . . no
SI1 C2 H29 109.471 . . . no
H1 C2 H3 109.470 . . . no
H1 C2 H29 109.473 . . . no
H3 C2 H29 109.473 . . . no
SI1 C3 H26 109.469 . . . no
SI1 C3 H27 109.470 . . . no
SI1 C3 H28 109.470 . . . no
H26 C3 H27 109.471 . . . no
H26 C3 H28 109.473 . . . no
H27 C3 H28 109.474 . . . no
SI1 C4 H6 109.469 . . . no
SI1 C4 H7 109.469 . . . no
SI1 C4 H25 109.470 . . . no
H6 C4 H7 109.472 . . . no
H6 C4 H25 109.474 . . . no
H7 C4 H25 109.472 . . . no
SI2 C5 H8 109.470 . . . no
SI2 C5 H9 109.471 . . . no
SI2 C5 H21 109.469 . . . no
H8 C5 H9 109.473 . . . no
H8 C5 H21 109.470 . . . no
H9 C5 H21 109.474 . . . no
SI2 C6 H10 109.468 . . . no
SI2 C6 H11 109.467 . . . no
SI2 C6 H22 109.470 . . . no
H10 C6 H11 109.471 . . . no
H10 C6 H22 109.475 . . . no
H11 C6 H22 109.475 . . . no
SI2 C7 H12 109.468 . . . no
SI2 C7 H13 109.469 . . . no
SI2 C7 H23 109.466 . . . no
H12 C7 H13 109.477 . . . no
H12 C7 H23 109.474 . . . no
H13 C7 H23 109.474 . . . no
C8 C9 H14 120.115 . . . no
C10 C9 H14 120.117 . . . no
C9 C10 H15 118.902 . . . no
C11 C10 H15 118.902 . . . no
C11 C12 H16 119.338 . . . no
C13 C12 H16 119.337 . . . no
C8 C13 H17 120.015 . . . no
C12 C13 H17 120.016 . . . no
C11 C14 H18 109.470 . . . no
C11 C14 H19 109.470 . . . no
C11 C14 H20 109.470 . . . no
H18 C14 H19 109.473 . . . no
H18 C14 H20 109.471 . . . no
H19 C14 H20 109.473 . . . no

loop_
_geom_bond_atom_site_label_1
_geom_bond_atom_site_label_2
_geom_bond_distance
_geom_bond_site_symmetry_1
_geom_bond_site_symmetry_2
_geom_bond_publ_flag
TA1 S1 2.223(9) . . yes
TA1 S1 2.223(9) . 2_755 yes
TA1 N1 2.251(4) . . yes
TA1 N1 2.251(4) . 2_755 yes
TA1 N2 2.144(3) . . yes
TA1 N2 2.144(3) . 2_755 yes
TA1 C15 2.27(4) . . yes
TA1 C15 2.27(4) . 2_755 yes
S1 C15 0.17(4) . 2_755 yes
SI1 N1 1.753(4) . . yes
SI1 C2 1.862(6) . . yes
SI1 C3 1.868(5) . . yes
SI1 C4 1.861(6) . . yes
SI2 N2 1.768(4) . . yes
SI2 C5 1.858(6) . . yes
SI2 C6 1.861(7) . . yes
SI2 C7 1.847(7) . . yes
N1 C1 1.318(5) . . yes
N2 C1 1.339(6) . . yes
C1 C8 1.494(6) . . yes
C8 C9 1.395(7) . . yes
C8 C13 1.388(6) . . yes
C9 C10 1.375(7) . . yes
C10 C11 1.362(8) . . yes
C11 C12 1.374(8) . . yes
C11 C14 1.524(7) . . yes
C12 C13 1.386(7) . . yes
C2 H1 0.950 . . no
C2 H3 0.950 . . no
C2 H29 0.950 . . no
C3 H26 0.950 . . no
C3 H27 0.950 . . no
C3 H28 0.950 . . no
C4 H6 0.950 . . no
C4 H7 0.950 . . no
C4 H25 0.950 . . no
C5 H8 0.950 . . no
C5 H9 0.950 . . no
C5 H21 0.950 . . no
C6 H10 0.950 . . no
C6 H11 0.950 . . no
C6 H22 0.950 . . no
C7 H12 0.950 . . no
C7 H13 0.950 . . no
C7 H23 0.950 . . no
C9 H14 0.950 . . no
C10 H15 0.950 . . no
C12 H16 0.950 . . no
C13 H17 0.950 . . no
C14 H18 0.950 . . no
C14 H19 0.950 . . no
C14 H20 0.950 . . no

loop_
_geom_contact_atom_site_label_1
_geom_contact_atom_site_label_2
_geom_contact_distance
_geom_contact_site_symmetry_1
_geom_contact_site_symmetry_2
_geom_contact_publ_flag
S1 C4 3.58(1) . 1_565 ?
C4 C15 3.53(4) . 2_745 ?

loop_
_geom_torsion_atom_site_label_1
_geom_torsion_atom_site_label_2
_geom_torsion_atom_site_label_3
_geom_torsion_atom_site_label_4
_geom_torsion
_geom_torsion_site_symmetry_1
_geom_torsion_site_symmetry_2
_geom_torsion_site_symmetry_3
_geom_torsion_site_symmetry_4
_geom_torsion_publ_flag
TA1 N1 SI1 C2 -76.4(4) 1_555 1_555 1_555 1_555 yes
TA1 N1 SI1 C3 43.7(4) 1_555 1_555 1_555 1_555 yes
TA1 N1 SI1 C4 161.4(3) 1_555 1_555 1_555 1_555 yes
TA1 N1 C1 N2 -10.2(4) 1_555 1_555 1_555 1_555 yes
TA1 N1 C1 C8 166.9(4) 1_555 1_555 1_555 1_555 yes
TA1 N1 SI1 C2 -76.4(4) 1_555 2_755 2_755 2_755 yes
TA1 N1 SI1 C3 43.7(4) 1_555 2_755 2_755 2_755 yes
TA1 N1 SI1 C4 161.4(3) 1_555 2_755 2_755 2_755 yes
TA1 N1 C1 N2 -10.2(4) 1_555 2_755 2_755 2_755 yes
TA1 N1 C1 C8 166.9(4) 1_555 2_755 2_755 2_755 yes
TA1 N2 SI2 C5 177.5(3) 1_555 1_555 1_555 1_555 yes
TA1 N2 SI2 C6 -65.5(4) 1_555 1_555 1_555 1_555 yes
TA1 N2 SI2 C7 55.5(4) 1_555 1_555 1_555 1_555 yes
TA1 N2 C1 N1 10.7(4) 1_555 1_555 1_555 1_555 yes
TA1 N2 C1 C8 -166.4(3) 1_555 1_555 1_555 1_555 yes
TA1 N2 SI2 C5 177.5(3) 1_555 2_755 2_755 2_755 yes
TA1 N2 SI2 C6 -65.5(4) 1_555 2_755 2_755 2_755 yes
TA1 N2 SI2 C7 55.5(4) 1_555 2_755 2_755 2_755 yes
TA1 N2 C1 N1 10.7(4) 1_555 2_755 2_755 2_755 yes
TA1 N2 C1 C8 -166.4(3) 1_555 2_755 2_755 2_755 yes
S1 TA1 S1 C15 -124(15) 1_555 1_555 2_755 1_555 yes
S1 TA1 N1 SI1 73.5(3) 1_555 1_555 1_555 1_555 yes
S1 TA1 N1 C1 -95.2(3) 1_555 1_555 1_555 1_555 yes
S1 TA1 N1 SI1 -176.0(7) 1_555 1_555 2_755 2_755 yes
S1 TA1 N1 C1 15.3(8) 1_555 1_555 2_755 2_755 yes
S1 TA1 N2 SI2 -76.1(4) 1_555 1_555 1_555 1_555 yes
S1 TA1 N2 C1 83.6(4) 1_555 1_555 1_555 1_555 yes
S1 TA1 N2 SI2 17.7(4) 1_555 1_555 2_755 2_755 yes
S1 TA1 N2 C1 177.4(4) 1_555 1_555 2_755 2_755 yes
S1 C15 TA1 N1 -149(15) 1_555 2_755 1_555 1_555 yes
S1 C15 TA1 N1 -63(16) 1_555 2_755 1_555 2_755 yes
S1 C15 TA1 N2 149(15) 1_555 2_755 1_555 1_555 yes
S1 C15 TA1 N2 -48(15) 1_555 2_755 1_555 2_755 yes
S1 C15 TA1 C15 52(15) 1_555 2_755 1_555 1_555 yes
SI1 N1 TA1 N1 -80.2(3) 1_555 1_555 1_555 2_755 yes
SI1 N1 TA1 N2 175.2(3) 1_555 1_555 1_555 1_555 yes
SI1 N1 TA1 N2 -20.7(3) 1_555 1_555 1_555 2_755 yes
SI1 N1 TA1 C15 -167(2) 1_555 1_555 1_555 1_555 yes
SI1 N1 TA1 C15 75.5(9) 1_555 1_555 1_555 2_755 yes
SI1 N1 C1 N2 179.7(3) 1_555 1_555 1_555 1_555 yes
SI1 N1 C1 C8 -3.2(6) 1_555 1_555 1_555 1_555 yes
SI2 N2 TA1 N1 -166.1(3) 1_555 1_555 1_555 1_555 yes
SI2 N2 TA1 N1 114.9(3) 1_555 1_555 1_555 2_755 yes
SI2 N2 TA1 N2 151.6(3) 1_555 1_555 1_555 2_755 yes
SI2 N2 TA1 C15 20.8(10) 1_555 1_555 1_555 1_555 yes
SI2 N2 TA1 C15 -78.2(10) 1_555 1_555 1_555 2_755 yes
SI2 N2 C1 N1 171.0(3) 1_555 1_555 1_555 1_555 yes
SI2 N2 C1 C8 -6.1(6) 1_555 1_555 1_555 1_555 yes
N1 TA1 S1 C15 30(15) 1_555 1_555 1_555 2_755 yes
N1 TA1 S1 C15 123(15) 1_555 1_555 2_755 1_555 yes
N1 TA1 N1 C1 111.1(3) 1_555 1_555 2_755 2_755 yes
N1 TA1 N2 C1 -6.5(2) 1_555 1_555 1_555 1_555 yes
N1 TA1 N2 C1 -85.5(3) 1_555 1_555 2_755 2_755 yes
N1 C1 C8 C9 94.4(5) 1_555 1_555 1_555 1_555 yes
N1 C1 C8 C13 -85.9(6) 1_555 1_555 1_555 1_555 yes
N2 TA1 S1 C15 -31(15) 1_555 1_555 1_555 2_755 yes
N2 TA1 S1 C15 131(15) 1_555 1_555 2_755 1_555 yes
N2 TA1 N1 C1 6.6(2) 1_555 1_555 1_555 1_555 yes
N2 TA1 N1 C1 170.6(2) 1_555 1_555 2_755 2_755 yes
N2 TA1 N2 C1 -48.7(2) 1_555 1_555 2_755 2_755 yes
N2 C1 C8 C9 -88.7(6) 1_555 1_555 1_555 1_555 yes
N2 C1 C8 C13 91.0(6) 1_555 1_555 1_555 1_555 yes
C1 N1 TA1 C15 23(2) 1_555 1_555 1_555 1_555 yes
C1 N1 TA1 C15 -93.1(9) 1_555 1_555 1_555 2_755 yes
C1 N1 SI1 C2 88.5(4) 1_555 1_555 1_555 1_555 yes
C1 N1 SI1 C3 -151.4(4) 1_555 1_555 1_555 1_555 yes
C1 N1 SI1 C4 -33.7(5) 1_555 1_555 1_555 1_555 yes
C1 N2 TA1 C15 -179.6(9) 1_555 1_555 1_555 1_555 yes
C1 N2 TA1 C15 81.4(10) 1_555 1_555 1_555 2_755 yes
C1 N2 SI2 C5 24.6(5) 1_555 1_555 1_555 1_555 yes
C1 N2 SI2 C6 141.6(4) 1_555 1_555 1_555 1_555 yes
C1 N2 SI2 C7 -97.4(5) 1_555 1_555 1_555 1_555 yes
C1 C8 C9 C10 178.2(5) 1_555 1_555 1_555 1_555 yes
C1 C8 C13 C12 -178.0(5) 1_555 1_555 1_555 1_555 yes
C8 C9 C10 C11 -0.2(9) 1_555 1_555 1_555 1_555 yes
C8 C13 C12 C11 -0.2(9) 1_555 1_555 1_555 1_555 yes
C9 C8 C13 C12 1.7(8) 1_555 1_555 1_555 1_555 yes
C9 C10 C11 C12 1.7(9) 1_555 1_555 1_555 1_555 yes
C9 C10 C11 C14 -177.5(6) 1_555 1_555 1_555 1_555 yes
C10 C9 C8 C13 -1.5(8) 1_555 1_555 1_555 1_555 yes
C10 C11 C12 C13 -1.5(9) 1_555 1_555 1_555 1_555 yes
C13 C12 C11 C14 177.7(6) 1_555 1_555 1_555 1_555 yes
